data_4036123
loop_
_publ_author_name
'Huang, Hai'
'He, Guangke'
'Zhu, Guohao'
'Zhu, Xiaolin'
'Qiu, Shineng'
'Zhu, Hongjun'

_publ_section_title
;
 Palladium-catalyzed intramolecular cyclization of ynamides: synthesis of
 4-halo-oxazolones.
;
_journal_issue 7
_journal_name_full 'The Journal of organic chemistry'
_journal_page_first 3480
_journal_page_last 3487
_journal_paper_doi 10.1021/acs.joc.5b00071
_journal_volume 80
_journal_year 2015
_chemical_formula_sum 'C15 H10 Br N O2'
_chemical_formula_weight 316.15
_space_group_IT_number 9
_space_group_name_Hall 'C -2yc'
_space_group_name_H-M_alt 'C 1 c 1'
_symmetry_cell_setting monoclinic
_symmetry_space_group_name_H-M 'C 1 c 1'
_atom_sites_solution_hydrogens geom
_atom_sites_solution_primary direct
_atom_sites_solution_secondary difmap
_audit_creation_method SHELXL-97
_cell_angle_alpha 90.00
_cell_angle_beta 90.001(2)
_cell_angle_gamma 90.00
_cell_formula_units_Z 4
_cell_length_a 25.171(8)
_cell_length_b 6.816(2)
_cell_length_c 7.736(2)
_cell_measurement_reflns_used 2414
_cell_measurement_temperature 293(2)
_cell_measurement_theta_max 28.23
_cell_measurement_theta_min 3.10
_cell_volume 1327.2(7)
_computing_cell_refinement 'Bruker SAINT'
_computing_data_collection 'Bruker APEX2'
_computing_data_reduction 'Bruker SAINT'
_computing_molecular_graphics 'Bruker SHELXTL'
_computing_publication_material 'Bruker SHELXTL'
_computing_structure_refinement 'SHELXL-97 (Sheldrick, 2008)'
_computing_structure_solution 'SHELXS-97 (Sheldrick, 2008)'
_diffrn_ambient_temperature 293(2)
_diffrn_measured_fraction_theta_full 0.991
_diffrn_measured_fraction_theta_max 0.991
_diffrn_measurement_device_type 'Bruker APEX-II CCD'
_diffrn_measurement_method '\f and \w scans'
_diffrn_radiation_monochromator graphite
_diffrn_radiation_source 'fine-focus sealed tube'
_diffrn_radiation_type MoK\a
_diffrn_radiation_wavelength 0.71073
_diffrn_reflns_av_R_equivalents 0.0217
_diffrn_reflns_av_sigmaI/netI 0.0392
_diffrn_reflns_limit_h_max 27
_diffrn_reflns_limit_h_min -33
_diffrn_reflns_limit_k_max 9
_diffrn_reflns_limit_k_min -7
_diffrn_reflns_limit_l_max 10
_diffrn_reflns_limit_l_min -10
_diffrn_reflns_number 4260
_diffrn_reflns_theta_full 28.25
_diffrn_reflns_theta_max 28.25
_diffrn_reflns_theta_min 1.62
_exptl_absorpt_coefficient_mu 3.093
_exptl_absorpt_correction_T_max 0.5910
_exptl_absorpt_correction_T_min 0.5119
_exptl_absorpt_correction_type multi-scan
_exptl_absorpt_process_details sadabs
_exptl_crystal_colour purple
_exptl_crystal_density_diffrn 1.582
_exptl_crystal_density_method 'not measured'
_exptl_crystal_description block
_exptl_crystal_F_000 632
_exptl_crystal_size_max 0.25
_exptl_crystal_size_mid 0.22
_exptl_crystal_size_min 0.19
_refine_diff_density_max 0.934
_refine_diff_density_min -0.530
_refine_diff_density_rms 0.109
_refine_ls_abs_structure_details 'Flack H D (1983), Acta Cryst. A39, 876-881'
_refine_ls_abs_structure_Flack 0.18(2)
_refine_ls_extinction_method none
_refine_ls_goodness_of_fit_ref 1.050
_refine_ls_hydrogen_treatment mixed
_refine_ls_matrix_type full
_refine_ls_number_parameters 173
_refine_ls_number_reflns 2373
_refine_ls_number_restraints 3
_refine_ls_restrained_S_all 1.136
_refine_ls_R_factor_all 0.0423
_refine_ls_R_factor_gt 0.0377
_refine_ls_shift/su_max 0.001
_refine_ls_shift/su_mean 0.000
_refine_ls_structure_factor_coef Fsqd
_refine_ls_weighting_details 'calc w=1/[\s^2^(Fo^2^)+(0.0487P)^2^+2.6224P] where P=(Fo^2^+2Fc^2^)/3'
_refine_ls_weighting_scheme calc
_refine_ls_wR_factor_gt 0.0968
_refine_ls_wR_factor_ref 0.1000
_reflns_number_gt 2171
_reflns_number_total 2373
_reflns_threshold_expression >2sigma(I)
_cod_data_source_file jo5b00071_si_002.cif
_cod_data_source_block 33
_cod_depositor_comments
;
The following automatic conversions were performed:

data item '_symmetry_cell_setting' value 'Monoclinic' was changed to
'monoclinic' in accordance with the
/home/saulius/struct/COD-crude-data/automatic-downloads/DataCite-retrospective/ACS/depositions/lib/dictionaries/cif_core.dic
dictionary named 'cif_core.dic' version 2.4.2 last updated on
2011-04-26.

Automatic conversion script
Id: cif_fix_values 6909 2019-04-08 15:41:33Z antanas 
;
_cod_original_sg_symbol_H-M 'Cc   '
_cod_database_code 4036123

loop_
_symmetry_equiv_pos_as_xyz
'x, y, z'
'x, -y, z+1/2'
'x+1/2, y+1/2, z'
'x+1/2, -y+1/2, z+1/2'

loop_
_atom_site_label
_atom_site_type_symbol
_atom_site_fract_x
_atom_site_fract_y
_atom_site_fract_z
_atom_site_U_iso_or_equiv
_atom_site_adp_type
_atom_site_occupancy
_atom_site_symmetry_multiplicity
_atom_site_calc_flag
_atom_site_refinement_flags
Br1 Br 0.39905(4) 0.76250(5) 0.94464(7) 0.03432(14) Uani 1 1 d D
O1 O 0.3568(2) 0.7306(5) 0.4417(6) 0.0361(9) Uani 1 1 d .
O2 O 0.4348(3) 0.7094(8) 0.2976(7) 0.0504(15) Uani 1 1 d .
N1 N 0.4322(2) 0.7412(6) 0.5923(6) 0.0342(10) Uani 1 1 d .
C1 C 0.2683(3) 0.8634(10) 0.7991(10) 0.0573(17) Uani 1 1 d .
H1 H 0.2916 0.9409 0.8627 0.069 Uiso 1 1 calc R
C2 C 0.2161(3) 0.8609(12) 0.8451(11) 0.0671(19) Uani 1 1 d .
H2 H 0.2045 0.9322 0.9403 0.081 Uiso 1 1 calc R
C3 C 0.1813(4) 0.7534(10) 0.7507(14) 0.068(2) Uani 1 1 d .
C4 C 0.1993(3) 0.6459(12) 0.6122(11) 0.0670(19) Uani 1 1 d .
H4 H 0.1752 0.5722 0.5484 0.080 Uiso 1 1 calc R
C5 C 0.2513(3) 0.6443(10) 0.5659(9) 0.0540(15) Uani 1 1 d .
H5 H 0.2624 0.5702 0.4716 0.065 Uiso 1 1 calc R
C6 C 0.2885(3) 0.7550(7) 0.6609(9) 0.0448(14) Uani 1 1 d .
C7 C 0.3456(4) 0.7529(9) 0.6198(9) 0.045(2) Uani 1 1 d .
C8 C 0.3902(3) 0.7601(7) 0.7050(7) 0.0375(13) Uani 1 1 d .
C9 C 0.4104(3) 0.7233(7) 0.4261(9) 0.0365(17) Uani 1 1 d .
C10 C 0.4877(3) 0.7433(7) 0.6250(8) 0.0400(12) Uani 1 1 d .
C11 C 0.5095(3) 0.8921(10) 0.7234(9) 0.0523(15) Uani 1 1 d .
H11 H 0.4884 0.9939 0.7642 0.063 Uiso 1 1 calc R
C12 C 0.5629(3) 0.8875(12) 0.7600(10) 0.0644(19) Uani 1 1 d .
H12 H 0.5779 0.9860 0.8274 0.077 Uiso 1 1 calc R
C13 C 0.5948(3) 0.7359(12) 0.6968(13) 0.066(2) Uani 1 1 d .
H13 H 0.6310 0.7337 0.7212 0.079 Uiso 1 1 calc R
C14 C 0.5726(3) 0.5918(12) 0.5994(10) 0.0602(17) Uani 1 1 d .
H14 H 0.5939 0.4918 0.5561 0.072 Uiso 1 1 calc R
C15 C 0.5187(3) 0.5913(10) 0.5634(9) 0.0509(14) Uani 1 1 d .
H15 H 0.5036 0.4905 0.4990 0.061 Uiso 1 1 calc R
H3 H 0.1458 0.7521 0.7791 0.061 Uiso 1 1 d R

loop_
_atom_site_aniso_label
_atom_site_aniso_U_11
_atom_site_aniso_U_22
_atom_site_aniso_U_33
_atom_site_aniso_U_23
_atom_site_aniso_U_13
_atom_site_aniso_U_12
Br1 0.0448(2) 0.0332(2) 0.0249(2) -0.0014(4) 0.00080(15) 0.0006(5)
O1 0.042(3) 0.037(2) 0.029(2) 0.0006(14) -0.0051(18) 0.0008(17)
O2 0.068(4) 0.051(3) 0.032(3) 0.012(2) 0.011(3) 0.009(3)
N1 0.047(3) 0.032(2) 0.024(2) -0.0022(15) 0.0001(19) 0.0014(17)
C1 0.050(4) 0.050(3) 0.071(4) -0.018(3) -0.003(3) 0.004(3)
C2 0.050(4) 0.064(4) 0.087(5) -0.013(4) 0.012(4) 0.006(3)
C3 0.049(4) 0.071(5) 0.084(6) 0.006(4) 0.004(4) -0.001(3)
C4 0.055(4) 0.065(4) 0.081(5) 0.001(4) -0.013(4) -0.015(3)
C5 0.058(4) 0.050(3) 0.054(3) -0.007(3) -0.008(3) -0.011(3)
C6 0.053(4) 0.031(3) 0.050(3) 0.004(2) -0.010(3) -0.002(2)
C7 0.086(7) 0.032(3) 0.016(3) -0.0072(19) 0.002(3) 0.002(3)
C8 0.058(4) 0.029(2) 0.026(2) 0.0005(18) -0.001(3) 0.005(2)
C9 0.054(6) 0.029(2) 0.027(4) 0.000(2) -0.004(4) -0.004(2)
C10 0.056(4) 0.032(3) 0.032(2) 0.0052(19) 0.003(2) -0.002(2)
C11 0.053(4) 0.046(3) 0.058(4) -0.009(3) 0.003(3) -0.009(3)
C12 0.053(4) 0.074(5) 0.066(4) -0.014(4) 0.004(3) -0.017(3)
C13 0.042(4) 0.086(6) 0.069(5) 0.008(4) -0.006(4) -0.003(3)
C14 0.055(4) 0.070(4) 0.056(4) -0.006(3) 0.004(3) 0.016(3)
C15 0.051(4) 0.052(3) 0.050(3) -0.010(3) -0.005(3) 0.010(3)

loop_
_atom_type_symbol
_atom_type_description
_atom_type_scat_dispersion_real
_atom_type_scat_dispersion_imag
_atom_type_scat_source
C C 0.0033 0.0016 'International Tables Vol C Tables 4.2.6.8 and 6.1.1.4'
H H 0.0000 0.0000 'International Tables Vol C Tables 4.2.6.8 and 6.1.1.4'
Br Br -0.2901 2.4595 'International Tables Vol C Tables 4.2.6.8 and 6.1.1.4'
N N 0.0061 0.0033 'International Tables Vol C Tables 4.2.6.8 and 6.1.1.4'
O O 0.0106 0.0060 'International Tables Vol C Tables 4.2.6.8 and 6.1.1.4'

loop_
_geom_angle_atom_site_label_1
_geom_angle_atom_site_label_2
_geom_angle_atom_site_label_3
_geom_angle
C9 O1 C7 106.8(6)
C8 N1 C9 106.8(5)
C8 N1 C10 130.0(5)
C9 N1 C10 123.2(5)
C2 C1 C6 123.0(6)
C2 C1 H1 118.5
C6 C1 H1 118.5
C3 C2 C1 119.4(8)
C3 C2 H2 120.3
C1 C2 H2 120.3
C2 C3 C4 119.6(8)
C2 C3 H3 120.3
C4 C3 H3 120.0
C5 C4 C3 121.8(7)
C5 C4 H4 119.1
C3 C4 H4 119.1
C4 C5 C6 119.9(7)
C4 C5 H5 120.0
C6 C5 H5 120.0
C1 C6 C5 116.2(7)
C1 C6 C7 121.8(6)
C5 C6 C7 122.0(6)
C8 C7 O1 108.9(8)
C8 C7 C6 137.0(7)
O1 C7 C6 114.0(7)
C7 C8 N1 109.8(6)
C7 C8 Br1 127.3(6)
N1 C8 Br1 122.5(4)
O2 C9 O1 126.9(8)
O2 C9 N1 125.4(7)
O1 C9 N1 107.7(5)
C15 C10 C11 121.0(7)
C15 C10 N1 119.1(5)
C11 C10 N1 119.8(5)
C12 C11 C10 119.1(7)
C12 C11 H11 120.4
C10 C11 H11 120.4
C11 C12 C13 120.4(7)
C11 C12 H12 119.8
C13 C12 H12 119.8
C14 C13 C12 119.5(7)
C14 C13 H13 120.2
C12 C13 H13 120.2
C13 C14 C15 121.1(7)
C13 C14 H14 119.5
C15 C14 H14 119.5
C10 C15 C14 118.8(6)
C10 C15 H15 120.6
C14 C15 H15 120.6

loop_
_geom_bond_atom_site_label_1
_geom_bond_atom_site_label_2
_geom_bond_distance
Br1 C8 1.868(5)
O1 C9 1.355(10)
O1 C7 1.415(9)
O2 C9 1.173(9)
N1 C8 1.376(8)
N1 C9 1.403(9)
N1 C10 1.420(9)
C1 C2 1.361(10)
C1 C6 1.395(10)
C1 H1 0.9300
C2 C3 1.355(12)
C2 H2 0.9300
C3 C4 1.375(14)
C3 H3 0.9189
C4 C5 1.358(10)
C4 H4 0.9300
C5 C6 1.409(9)
C5 H5 0.9300
C6 C7 1.472(13)
C7 C8 1.303(12)
C10 C15 1.381(9)
C10 C11 1.382(8)
C11 C12 1.373(9)
C11 H11 0.9300
C12 C13 1.397(12)
C12 H12 0.9300
C13 C14 1.359(12)
C13 H13 0.9300
C14 C15 1.385(9)
C14 H14 0.9300
C15 H15 0.9300

loop_
_geom_torsion_atom_site_label_1
_geom_torsion_atom_site_label_2
_geom_torsion_atom_site_label_3
_geom_torsion_atom_site_label_4
_geom_torsion
C6 C1 C2 C3 -2.0(12)
C1 C2 C3 C4 1.2(13)
C2 C3 C4 C5 -0.3(13)
C3 C4 C5 C6 0.0(11)
C2 C1 C6 C5 1.7(10)
C2 C1 C6 C7 -176.9(7)
C4 C5 C6 C1 -0.7(10)
C4 C5 C6 C7 177.9(6)
C9 O1 C7 C8 0.5(6)
C9 O1 C7 C6 -177.5(4)
C1 C6 C7 C8 34.3(10)
C5 C6 C7 C8 -144.1(8)
C1 C6 C7 O1 -148.4(6)
C5 C6 C7 O1 33.1(8)
O1 C7 C8 N1 -0.7(6)
C6 C7 C8 N1 176.6(6)
O1 C7 C8 Br1 -173.2(3)
C6 C7 C8 Br1 4.2(10)
C9 N1 C8 C7 0.6(5)
C10 N1 C8 C7 179.0(5)
C9 N1 C8 Br1 173.6(3)
C10 N1 C8 Br1 -8.1(6)
C7 O1 C9 O2 -178.4(6)
C7 O1 C9 N1 -0.1(5)
C8 N1 C9 O2 178.0(6)
C10 N1 C9 O2 -0.5(8)
C8 N1 C9 O1 -0.3(5)
C10 N1 C9 O1 -178.8(4)
C8 N1 C10 C15 127.7(6)
C9 N1 C10 C15 -54.2(7)
C8 N1 C10 C11 -49.6(8)
C9 N1 C10 C11 128.5(6)
C15 C10 C11 C12 -0.1(10)
N1 C10 C11 C12 177.2(6)
C10 C11 C12 C13 0.9(11)
C11 C12 C13 C14 -0.4(13)
C12 C13 C14 C15 -0.8(13)
C11 C10 C15 C14 -1.1(10)
N1 C10 C15 C14 -178.4(6)
C13 C14 C15 C10 1.6(11)
